data_7016983
loop_
_publ_author_name
'Ip, Ho-Fai'
'Yi, Xiao-Yi'
'Wong, Wai-Yeung'
'Williams, Ian D.'
'Leung, Wa-Hung'

_publ_section_title
;
 Synthesis, structures and reactivity of ruthenium nitrosyl complexes
 containing Kl\"aui's oxygen tripodal ligand.
;
_journal_issue 41
_journal_name_full 'Dalton transactions (Cambridge, England : 2003)'
_journal_page_first 11043
_journal_page_last 11050
_journal_paper_doi 10.1039/c1dt10306g
_journal_volume 40
_journal_year 2011
_chemical_formula_sum 'C23 H42 Cl2 Co N O9 P3 Ru'
_chemical_formula_weight 800.39
_chemical_name_systematic
;
?
;
_space_group_IT_number 14
_symmetry_cell_setting monoclinic
_symmetry_space_group_name_Hall '-P 2yn'
_symmetry_space_group_name_H-M 'P 1 21/n 1'
_atom_sites_solution_hydrogens geom
_atom_sites_solution_primary direct
_atom_sites_solution_secondary difmap
_audit_creation_method SHELXL-97
_cell_angle_alpha 90.00
_cell_angle_beta 103.052(4)
_cell_angle_gamma 90.00
_cell_formula_units_Z 4
_cell_length_a 12.1030(3)
_cell_length_b 12.3909(3)
_cell_length_c 22.2152(12)
_cell_measurement_reflns_used 4396
_cell_measurement_temperature 173(2)
_cell_measurement_theta_max 71.40
_cell_measurement_theta_min 3.54
_cell_volume 3245.5(2)
_computing_cell_refinement 'SAINT v7.34A (Bruker, 2001)'
_computing_data_collection 'SMART (Bruker, 2000)'
_computing_data_reduction 'SAINT v7.34A (Bruker, 2001)'
_computing_molecular_graphics 'SHELXL-97 (Sheldrick, 1997)'
_computing_publication_material 'SHELXL-97 (Sheldrick, 1997)'
_computing_structure_refinement 'SHELXL-97 (Sheldrick, 1997)'
_computing_structure_solution 'SHELXS-97 (Sheldrick, 1997)'
_diffrn_ambient_temperature 173(2)
_diffrn_measured_fraction_theta_full 0.952
_diffrn_measured_fraction_theta_max 0.952
_diffrn_measurement_device_type 'Bruker SMART APEX CCD area detector'
_diffrn_measurement_method '\w and \f scans'
_diffrn_radiation_monochromator graphite
_diffrn_radiation_source 'fine-focus sealed tube'
_diffrn_radiation_type CuK\a
_diffrn_radiation_wavelength 1.54178
_diffrn_reflns_av_R_equivalents 0.0527
_diffrn_reflns_av_sigmaI/netI 0.0519
_diffrn_reflns_limit_h_max 14
_diffrn_reflns_limit_h_min -12
_diffrn_reflns_limit_k_max 15
_diffrn_reflns_limit_k_min -14
_diffrn_reflns_limit_l_max 17
_diffrn_reflns_limit_l_min -27
_diffrn_reflns_number 16253
_diffrn_reflns_theta_full 72.42
_diffrn_reflns_theta_max 72.42
_diffrn_reflns_theta_min 4.09
_exptl_absorpt_coefficient_mu 11.095
_exptl_absorpt_correction_T_max 1.00
_exptl_absorpt_correction_T_min 0.79
_exptl_absorpt_correction_type multi-scan
_exptl_absorpt_process_details SADABS
_exptl_crystal_colour red
_exptl_crystal_density_diffrn 1.638
_exptl_crystal_density_method 'not measured'
_exptl_crystal_description block
_exptl_crystal_F_000 1636
_exptl_crystal_size_max 0.30
_exptl_crystal_size_mid 0.28
_exptl_crystal_size_min 0.25
_refine_diff_density_max 1.119
_refine_diff_density_min -0.890
_refine_diff_density_rms 0.146
_refine_ls_extinction_method none
_refine_ls_goodness_of_fit_ref 1.023
_refine_ls_hydrogen_treatment constr
_refine_ls_matrix_type full
_refine_ls_number_parameters 356
_refine_ls_number_reflns 6117
_refine_ls_number_restraints 20
_refine_ls_restrained_S_all 1.021
_refine_ls_R_factor_all 0.0617
_refine_ls_R_factor_gt 0.0509
_refine_ls_shift/su_max 0.001
_refine_ls_shift/su_mean 0.000
_refine_ls_structure_factor_coef Fsqd
_refine_ls_weighting_details 'calc w=1/[\s^2^(Fo^2^)+(0.0850P)^2^+0.0000P] where P=(Fo^2^+2Fc^2^)/3'
_refine_ls_weighting_scheme calc
_refine_ls_wR_factor_gt 0.1213
_refine_ls_wR_factor_ref 0.1264
_reflns_number_gt 4956
_reflns_number_total 6117
_reflns_threshold_expression >2sigma(I)
_cod_data_source_file c1dt10306g.txt
_cod_data_source_block ip21cult_Compound10
_cod_depositor_comments
;
The following automatic conversions were performed:

'_symmetry_cell_setting' value 'Monoclinic' changed to 'monoclinic'
according to /home/saulius/struct/CIF-dictionaries/cif_core.dic
dictionary named 'cif_core.dic' version 2.4.1 from 2010-06-29.

Automatic conversion script
Id: cif_fix_values 1715 2011-07-08 13:25:40Z adriana 
;
_cod_original_sg_symbol_H-M P2(1)/n
_cod_database_code 7016983

loop_
_symmetry_equiv_pos_as_xyz
'x, y, z'
'-x+1/2, y+1/2, -z+1/2'
'-x, -y, -z'
'x-1/2, -y-1/2, z-1/2'

loop_
_atom_site_label
_atom_site_type_symbol
_atom_site_fract_x
_atom_site_fract_y
_atom_site_fract_z
_atom_site_U_iso_or_equiv
_atom_site_adp_type
_atom_site_occupancy
_atom_site_symmetry_multiplicity
_atom_site_calc_flag
_atom_site_refinement_flags
_atom_site_disorder_assembly
_atom_site_disorder_group
Ru1 Ru 0.69385(2) 0.33795(2) 0.275276(13) 0.01921(11) Uani 1 1 d . A .
Co1 Co 0.47373(6) 0.33019(6) 0.38040(3) 0.02752(19) Uani 1 1 d . . .
Cl1 Cl 0.81388(8) 0.48145(8) 0.26828(5) 0.0291(2) Uani 1 1 d . . .
Cl2 Cl 0.64911(9) 0.31375(9) 0.16854(5) 0.0299(2) Uani 1 1 d . . .
P1 P 0.46541(9) 0.44390(9) 0.30616(5) 0.0260(2) Uani 1 1 d . A .
P2 P 0.65313(9) 0.36468(9) 0.41271(5) 0.0259(2) Uani 1 1 d . A .
P3 P 0.50557(9) 0.19717(9) 0.32315(5) 0.0238(2) Uani 1 1 d . A .
O1 O 0.3488(3) 0.4330(3) 0.25583(16) 0.0385(8) Uani 1 1 d . . .
O2 O 0.4511(3) 0.5608(3) 0.33411(16) 0.0371(8) Uani 1 1 d . . .
O3 O 0.6757(3) 0.4824(3) 0.44233(16) 0.0361(8) Uani 1 1 d . . .
O4 O 0.6996(3) 0.2903(3) 0.47113(15) 0.0374(8) Uani 1 1 d . . .
O5 O 0.5282(3) 0.0882(3) 0.36222(15) 0.0318(7) Uani 1 1 d . . .
O6 O 0.3915(3) 0.1656(2) 0.27570(15) 0.0294(7) Uani 1 1 d . . .
O7 O 0.5610(2) 0.4479(2) 0.27308(14) 0.0271(7) Uani 1 1 d . . .
O8 O 0.7324(2) 0.3506(2) 0.36973(13) 0.0250(6) Uani 1 1 d . . .
O9 O 0.5988(2) 0.2078(2) 0.28801(14) 0.0247(6) Uani 1 1 d . . .
N1 N 0.8248(3) 0.2266(3) 0.27529(16) 0.0245(7) Uani 1 1 d . . .
H1B H 0.7914 0.1624 0.2602 0.029 Uiso 1 1 calc R A .
H1C H 0.8648 0.2508 0.2473 0.029 Uiso 1 1 calc R . .
C1 C 0.3479(11) 0.4119(10) 0.4134(6) 0.044(3) Uiso 0.50 1 d PD A 1
H1A H 0.3191 0.4870 0.4038 0.053 Uiso 0.50 1 calc PR A 1
C2 C 0.4323(11) 0.3767(10) 0.4628(6) 0.043(3) Uiso 0.50 1 d PD A 1
H2A H 0.4801 0.4268 0.4933 0.051 Uiso 0.50 1 calc PR A 1
C3 C 0.4483(9) 0.2650(9) 0.4638(5) 0.038(3) Uiso 0.50 1 d PD A 1
H3A H 0.5028 0.2214 0.4950 0.045 Uiso 0.50 1 calc PR A 1
C4 C 0.3649(9) 0.2274(7) 0.4146(5) 0.0276(19) Uiso 0.50 1 d PD A 1
H4A H 0.3498 0.1499 0.4029 0.033 Uiso 0.50 1 calc PR A 1
C5 C 0.3060(10) 0.3157(11) 0.3840(5) 0.044(3) Uiso 0.50 1 d PD A 1
H5A H 0.2413 0.3108 0.3470 0.053 Uiso 0.50 1 calc PR A 1
C1A C 0.4543(9) 0.3488(9) 0.4718(5) 0.030(2) Uiso 0.50 1 d PD A 2
H1AA H 0.5135 0.3656 0.5100 0.036 Uiso 0.50 1 calc PR A 2
C2A C 0.4161(10) 0.2452(8) 0.4464(6) 0.037(2) Uiso 0.50 1 d PD A 2
H2AA H 0.4490 0.1749 0.4641 0.044 Uiso 0.50 1 calc PR A 2
C3A C 0.3266(8) 0.2542(9) 0.3930(5) 0.0279(19) Uiso 0.50 1 d PD A 2
H3AA H 0.2854 0.1935 0.3679 0.034 Uiso 0.50 1 calc PR A 2
C4A C 0.3047(8) 0.3659(9) 0.3832(4) 0.030(2) Uiso 0.50 1 d PD A 2
H4AA H 0.2458 0.3996 0.3497 0.035 Uiso 0.50 1 calc PR A 2
C5A C 0.3813(8) 0.4207(7) 0.4322(5) 0.024(2) Uiso 0.50 1 d PD A 2
H5AA H 0.3859 0.5010 0.4363 0.029 Uiso 0.50 1 calc PR A 2
C11 C 0.3414(5) 0.4036(5) 0.1933(3) 0.0530(15) Uani 1 1 d . A .
H11A H 0.3038 0.3325 0.1849 0.064 Uiso 1 1 calc R . .
H11B H 0.4185 0.3975 0.1855 0.064 Uiso 1 1 calc R . .
C12 C 0.2763(7) 0.4853(6) 0.1521(3) 0.078(2) Uani 1 1 d . . .
H12A H 0.2721 0.4650 0.1090 0.117 Uiso 1 1 calc R A .
H12B H 0.3138 0.5556 0.1605 0.117 Uiso 1 1 calc R . .
H12C H 0.1995 0.4899 0.1593 0.117 Uiso 1 1 calc R . .
C13 C 0.4323(5) 0.6540(4) 0.2933(3) 0.0432(13) Uani 1 1 d . A .
H13A H 0.3507 0.6601 0.2732 0.052 Uiso 1 1 calc R . .
H13B H 0.4754 0.6459 0.2607 0.052 Uiso 1 1 calc R . .
C14 C 0.4705(7) 0.7528(5) 0.3305(4) 0.0686(19) Uani 1 1 d . . .
H14A H 0.4580 0.8163 0.3035 0.103 Uiso 1 1 calc R A .
H14B H 0.5514 0.7466 0.3499 0.103 Uiso 1 1 calc R . .
H14C H 0.4272 0.7605 0.3626 0.103 Uiso 1 1 calc R . .
C15 C 0.7297(4) 0.5679(4) 0.4152(2) 0.0381(11) Uani 1 1 d . . .
H15A H 0.7023 0.6385 0.4267 0.046 Uiso 1 1 calc R . .
H15B H 0.7083 0.5616 0.3696 0.046 Uiso 1 1 calc R . .
C16 C 0.8579(5) 0.5630(5) 0.4367(3) 0.0481(13) Uani 1 1 d . . .
H16A H 0.8919 0.6214 0.4173 0.072 Uiso 1 1 calc R . .
H16B H 0.8852 0.4933 0.4249 0.072 Uiso 1 1 calc R . .
H16C H 0.8793 0.5710 0.4817 0.072 Uiso 1 1 calc R . .
C17 C 0.8213(5) 0.2961(5) 0.5010(2) 0.0460(13) Uani 1 1 d . . .
H17A H 0.8372 0.3626 0.5262 0.055 Uiso 1 1 calc R . .
H17B H 0.8670 0.2978 0.4693 0.055 Uiso 1 1 calc R . .
C18 C 0.8515(6) 0.1999(5) 0.5409(3) 0.0588(16) Uani 1 1 d . . .
H18A H 0.9322 0.2026 0.5612 0.088 Uiso 1 1 calc R . .
H18B H 0.8359 0.1345 0.5156 0.088 Uiso 1 1 calc R . .
H18C H 0.8062 0.1990 0.5723 0.088 Uiso 1 1 calc R . .
C19 C 0.6405(4) 0.0487(4) 0.3889(2) 0.0403(12) Uani 1 1 d . A .
H19A H 0.6928 0.1101 0.4020 0.048 Uiso 1 1 calc R . .
H19B H 0.6691 0.0060 0.3580 0.048 Uiso 1 1 calc R . .
C20 C 0.6356(6) -0.0196(6) 0.4429(3) 0.070(2) Uani 1 1 d . . .
H20A H 0.7116 -0.0470 0.4615 0.105 Uiso 1 1 calc R A .
H20B H 0.5841 -0.0804 0.4296 0.105 Uiso 1 1 calc R . .
H20C H 0.6078 0.0234 0.4735 0.105 Uiso 1 1 calc R . .
C21 C 0.3954(4) 0.0741(4) 0.2344(2) 0.0332(10) Uani 1 1 d . A .
H21A H 0.3302 0.0258 0.2341 0.040 Uiso 1 1 calc R . .
H21B H 0.4659 0.0324 0.2499 0.040 Uiso 1 1 calc R . .
C22 C 0.3918(5) 0.1118(5) 0.1700(2) 0.0467(13) Uani 1 1 d . . .
H22A H 0.3939 0.0492 0.1433 0.070 Uiso 1 1 calc R A .
H22B H 0.4575 0.1581 0.1700 0.070 Uiso 1 1 calc R . .
H22C H 0.3219 0.1526 0.1545 0.070 Uiso 1 1 calc R . .
C31 C 0.9057(3) 0.2027(4) 0.3317(2) 0.0261(9) Uani 1 1 d . A .
C32 C 0.9808(4) 0.2819(4) 0.3607(2) 0.0359(11) Uani 1 1 d . . .
H32A H 0.9799 0.3517 0.3429 0.043 Uiso 1 1 calc R A .
C33 C 1.0566(4) 0.2582(5) 0.4157(3) 0.0457(14) Uani 1 1 d . A .
H33A H 1.1079 0.3121 0.4355 0.055 Uiso 1 1 calc R . .
C34 C 1.0586(5) 0.1577(5) 0.4418(3) 0.0531(16) Uani 1 1 d . . .
H34A H 1.1101 0.1421 0.4798 0.064 Uiso 1 1 calc R A .
C35 C 0.9841(5) 0.0789(5) 0.4119(3) 0.0508(14) Uani 1 1 d . A .
H35A H 0.9856 0.0089 0.4295 0.061 Uiso 1 1 calc R . .
C36 C 0.9089(4) 0.1009(4) 0.3574(2) 0.0365(11) Uani 1 1 d . . .
H36A H 0.8589 0.0462 0.3373 0.044 Uiso 1 1 calc R A .

loop_
_atom_site_aniso_label
_atom_site_aniso_U_11
_atom_site_aniso_U_22
_atom_site_aniso_U_33
_atom_site_aniso_U_23
_atom_site_aniso_U_13
_atom_site_aniso_U_12
Ru1 0.02141(17) 0.02147(18) 0.01621(18) -0.00068(11) 0.00730(12) -0.00084(11)
Co1 0.0302(4) 0.0313(4) 0.0260(4) -0.0041(3) 0.0168(3) -0.0036(3)
Cl1 0.0303(5) 0.0266(5) 0.0321(6) 0.0016(4) 0.0108(4) -0.0069(4)
Cl2 0.0387(5) 0.0352(6) 0.0158(5) -0.0029(4) 0.0065(4) -0.0013(4)
P1 0.0257(5) 0.0268(6) 0.0271(6) -0.0027(4) 0.0095(4) 0.0034(4)
P2 0.0320(5) 0.0292(6) 0.0184(5) -0.0035(4) 0.0097(4) -0.0028(4)
P3 0.0258(5) 0.0238(5) 0.0239(6) -0.0011(4) 0.0101(4) -0.0034(4)
O1 0.0247(16) 0.051(2) 0.038(2) -0.0014(16) 0.0041(14) 0.0050(14)
O2 0.0466(19) 0.0296(17) 0.040(2) -0.0068(14) 0.0196(16) 0.0035(15)
O3 0.0462(19) 0.0344(18) 0.0318(19) -0.0134(14) 0.0175(15) -0.0088(15)
O4 0.0433(19) 0.044(2) 0.0244(18) 0.0033(15) 0.0074(15) -0.0059(16)
O5 0.0345(16) 0.0331(17) 0.0295(17) 0.0061(14) 0.0108(13) -0.0026(13)
O6 0.0261(15) 0.0293(16) 0.0330(18) -0.0067(13) 0.0073(13) -0.0046(12)
O7 0.0280(15) 0.0262(16) 0.0293(17) 0.0055(12) 0.0115(13) 0.0084(12)
O8 0.0263(14) 0.0298(16) 0.0190(15) -0.0047(12) 0.0057(12) -0.0014(12)
O9 0.0308(15) 0.0220(14) 0.0251(16) -0.0019(12) 0.0140(13) -0.0017(12)
N1 0.0288(18) 0.0240(18) 0.0218(19) -0.0033(14) 0.0079(15) 0.0047(14)
C11 0.048(3) 0.064(4) 0.043(3) -0.011(3) 0.001(3) 0.017(3)
C12 0.103(6) 0.095(5) 0.043(4) 0.014(4) 0.029(4) 0.061(5)
C13 0.047(3) 0.031(3) 0.055(4) 0.008(2) 0.020(3) 0.002(2)
C14 0.090(5) 0.036(3) 0.078(5) -0.008(3) 0.017(4) 0.001(3)
C15 0.049(3) 0.028(2) 0.038(3) -0.009(2) 0.012(2) -0.005(2)
C16 0.048(3) 0.050(3) 0.045(3) -0.006(3) 0.007(3) -0.016(3)
C17 0.049(3) 0.061(3) 0.024(3) 0.008(2) 0.000(2) -0.006(3)
C18 0.072(4) 0.061(4) 0.035(3) 0.007(3) -0.004(3) 0.001(3)
C19 0.041(3) 0.040(3) 0.039(3) 0.006(2) 0.007(2) 0.009(2)
C20 0.081(5) 0.063(4) 0.055(4) 0.030(3) -0.005(3) 0.000(4)
C21 0.030(2) 0.033(2) 0.037(3) -0.009(2) 0.011(2) -0.0096(19)
C22 0.064(3) 0.044(3) 0.035(3) -0.005(2) 0.016(3) -0.008(3)
C31 0.0186(18) 0.030(2) 0.029(2) -0.0049(18) 0.0037(17) 0.0034(16)
C32 0.031(2) 0.042(3) 0.037(3) -0.009(2) 0.013(2) -0.001(2)
C33 0.027(2) 0.070(4) 0.036(3) -0.019(3) -0.002(2) 0.002(2)
C34 0.042(3) 0.081(5) 0.030(3) 0.002(3) -0.004(2) 0.023(3)
C35 0.053(3) 0.053(3) 0.042(3) 0.009(3) 0.001(3) 0.010(3)
C36 0.036(2) 0.037(3) 0.036(3) 0.002(2) 0.007(2) 0.008(2)

loop_
_atom_type_symbol
_atom_type_description
_atom_type_scat_dispersion_real
_atom_type_scat_dispersion_imag
_atom_type_scat_source
C C 0.0181 0.0091 'International Tables Vol C Tables 4.2.6.8 and 6.1.1.4'
H H 0.0000 0.0000 'International Tables Vol C Tables 4.2.6.8 and 6.1.1.4'
N N 0.0311 0.0180 'International Tables Vol C Tables 4.2.6.8 and 6.1.1.4'
O O 0.0492 0.0322 'International Tables Vol C Tables 4.2.6.8 and 6.1.1.4'
P P 0.2955 0.4335 'International Tables Vol C Tables 4.2.6.8 and 6.1.1.4'
Cl Cl 0.3639 0.7018 'International Tables Vol C Tables 4.2.6.8 and 6.1.1.4'
Co Co -2.3653 3.6143 'International Tables Vol C Tables 4.2.6.8 and 6.1.1.4'
Ru Ru 0.0552 3.2960 'International Tables Vol C Tables 4.2.6.8 and 6.1.1.4'

loop_
_geom_angle_atom_site_label_1
_geom_angle_atom_site_label_2
_geom_angle_atom_site_label_3
_geom_angle
O9 Ru1 O8 85.61(12)
O9 Ru1 O7 93.65(11)
O8 Ru1 O7 88.32(12)
O9 Ru1 N1 85.96(13)
O8 Ru1 N1 93.00(12)
O7 Ru1 N1 178.59(13)
O9 Ru1 Cl1 175.01(9)
O8 Ru1 Cl1 90.50(8)
O7 Ru1 Cl1 89.36(8)
N1 Ru1 Cl1 91.12(10)
O9 Ru1 Cl2 91.76(9)
O8 Ru1 Cl2 176.95(8)
O7 Ru1 Cl2 93.39(9)
N1 Ru1 Cl2 85.27(10)
Cl1 Ru1 Cl2 92.04(4)
C2A Co1 C5 55.2(4)
C2A Co1 C2 47.6(4)
C5 Co1 C2 63.6(5)
C2A Co1 C3A 40.1(3)
C5 Co1 C3A 22.6(3)
C2 Co1 C3A 68.0(4)
C2A Co1 C1 66.8(4)
C5 Co1 C1 39.4(3)
C2 Co1 C1 38.9(3)
C3A Co1 C1 57.4(4)
C2A Co1 C4 23.8(3)
C5 Co1 C4 39.3(3)
C2 Co1 C4 63.5(4)
C3A Co1 C4 18.6(3)
C1 Co1 C4 66.5(4)
C2A Co1 C5A 64.8(4)
C5 Co1 C5A 51.2(4)
C2 Co1 C5A 27.0(3)
C3A Co1 C5A 65.9(4)
C1 Co1 C5A 14.3(3)
C4 Co1 C5A 70.7(3)
C2A Co1 C3 14.9(3)
C5 Co1 C3 65.9(4)
C2 Co1 C3 38.9(3)
C3A Co1 C3 53.9(4)
C1 Co1 C3 67.4(4)
C4 Co1 C3 38.6(3)
C5A Co1 C3 61.4(4)
C2A Co1 C4A 66.3(4)
C5 Co1 C4A 17.1(3)
C2 Co1 C4A 59.2(4)
C3A Co1 C4A 39.5(3)
C1 Co1 C4A 25.9(3)
C4 Co1 C4A 54.7(3)
C5A Co1 C4A 39.7(3)
C3 Co1 C4A 73.7(4)
C2A Co1 C1A 40.4(3)
C5 Co1 C1A 69.3(4)
C2 Co1 C1A 12.4(4)
C3A Co1 C1A 68.7(4)
C1 Co1 C1A 50.4(4)
C4 Co1 C1A 60.1(3)
C5A Co1 C1A 39.3(3)
C3 Co1 C1A 29.0(3)
C4A Co1 C1A 68.2(4)
C2A Co1 P1 156.7(3)
C5 Co1 P1 102.2(4)
C2 Co1 P1 120.8(3)
C3A Co1 P1 120.2(3)
C1 Co1 P1 92.3(3)
C4 Co1 P1 138.7(3)
C5A Co1 P1 97.5(3)
C3 Co1 P1 159.0(3)
C4A Co1 P1 90.4(3)
C1A Co1 P1 132.0(3)
C2A Co1 P3 99.4(3)
C5 Co1 P3 105.3(4)
C2 Co1 P3 146.5(3)
C3A Co1 P3 90.3(3)
C1 Co1 P3 144.3(4)
C4 Co1 P3 87.7(3)
C5A Co1 P3 156.0(3)
C3 Co1 P3 107.7(3)
C4A Co1 P3 118.6(3)
C1A Co1 P3 136.1(3)
P1 Co1 P3 91.83(5)
O7 P1 O1 108.43(18)
O7 P1 O2 108.76(18)
O1 P1 O2 101.09(19)
O7 P1 Co1 119.17(13)
O1 P1 Co1 111.24(14)
O2 P1 Co1 106.58(14)
O8 P2 O4 106.93(18)
O8 P2 O3 107.01(17)
O4 P2 O3 101.39(19)
O8 P2 Co1 119.98(13)
O4 P2 Co1 107.43(13)
O3 P2 Co1 112.39(14)
O9 P3 O6 108.46(17)
O9 P3 O5 107.30(17)
O6 P3 O5 99.73(17)
O9 P3 Co1 119.19(12)
O6 P3 Co1 109.53(12)
O5 P3 Co1 110.84(13)
C11 O1 P1 123.9(3)
C13 O2 P1 119.5(3)
C15 O3 P2 123.2(3)
C17 O4 P2 118.3(3)
C19 O5 P3 122.8(3)
C21 O6 P3 117.5(3)
P1 O7 Ru1 129.50(17)
P2 O8 Ru1 128.75(18)
P3 O9 Ru1 130.48(17)
C31 N1 Ru1 120.0(3)
C2 C1 C5 103.1(10)
C2 C1 Co1 70.3(7)
C5 C1 Co1 68.9(7)
C1 C2 C3 113.4(10)
C1 C2 Co1 70.9(7)
C3 C2 Co1 71.3(7)
C4 C3 C2 104.3(9)
C4 C3 Co1 70.2(6)
C2 C3 Co1 69.8(7)
C3 C4 C5 108.7(9)
C3 C4 Co1 71.1(6)
C5 C4 Co1 68.9(6)
C4 C5 C1 110.4(10)
C4 C5 Co1 71.8(6)
C1 C5 Co1 71.8(7)
C5A C1A C2A 102.5(9)
C5A C1A Co1 70.0(6)
C2A C1A Co1 67.6(6)
C3A C2A C1A 112.1(9)
C3A C2A Co1 71.4(6)
C1A C2A Co1 72.0(6)
C4A C3A C2A 106.6(8)
C4A C3A Co1 71.0(5)
C2A C3A Co1 68.6(6)
C3A C4A C5A 106.3(8)
C3A C4A Co1 69.6(5)
C5A C4A Co1 69.9(5)
C1A C5A C4A 112.4(8)
C1A C5A Co1 70.7(5)
C4A C5A Co1 70.4(5)
O1 C11 C12 109.8(5)
O2 C13 C14 108.7(5)
O3 C15 C16 111.4(4)
O4 C17 C18 108.5(5)
O5 C19 C20 108.7(4)
O6 C21 C22 111.1(4)
C36 C31 C32 119.9(4)
C36 C31 N1 119.9(4)
C32 C31 N1 120.3(4)
C33 C32 C31 119.5(5)
C34 C33 C32 120.7(5)
C33 C34 C35 119.2(5)
C36 C35 C34 120.8(6)
C35 C36 C31 119.9(5)

loop_
_geom_bond_atom_site_label_1
_geom_bond_atom_site_label_2
_geom_bond_distance
Ru1 O9 2.038(3)
Ru1 O8 2.050(3)
Ru1 O7 2.100(3)
Ru1 N1 2.102(3)
Ru1 Cl1 2.3234(10)
Ru1 Cl2 2.3292(10)
Co1 C2A 2.052(11)
Co1 C5 2.057(11)
Co1 C2 2.086(13)
Co1 C3A 2.089(9)
Co1 C1 2.094(12)
Co1 C4 2.094(9)
Co1 C5A 2.101(9)
Co1 C3 2.106(11)
Co1 C4A 2.107(9)
Co1 C1A 2.110(11)
Co1 P1 2.1541(14)
Co1 P3 2.1688(13)
P1 O7 1.505(3)
P1 O1 1.596(3)
P1 O2 1.601(3)
P2 O8 1.509(3)
P2 O4 1.588(4)
P2 O3 1.598(3)
P3 O9 1.516(3)
P3 O6 1.585(3)
P3 O5 1.596(3)
O1 C11 1.420(6)
O2 C13 1.454(6)
O3 C15 1.446(6)
O4 C17 1.474(6)
O5 C19 1.441(6)
O6 C21 1.466(5)
N1 C31 1.436(5)
C1 C2 1.390(12)
C1 C5 1.398(12)
C2 C3 1.397(12)
C3 C4 1.390(11)
C4 C5 1.396(12)
C1A C5A 1.415(11)
C1A C2A 1.437(11)
C2A C3A 1.419(11)
C3A C4A 1.417(11)
C4A C5A 1.430(10)
C11 C12 1.469(8)
C13 C14 1.491(8)
C15 C16 1.518(7)
C17 C18 1.481(8)
C19 C20 1.480(7)
C21 C22 1.496(7)
C31 C36 1.382(7)
C31 C32 1.392(6)
C32 C33 1.384(7)
C33 C34 1.372(8)
C34 C35 1.392(8)
C35 C36 1.367(7)
